data_2221781
loop_
_publ_author_name
'Karan, Nirmal Kumar'
'Chan, Kai-Ting'
'Lee, Hon Man'

_publ_section_title Bis[2-(aminomethyl)pyridine-\k^2^<i>N</i>,<i>N</i>']bis(thiocyanato-\k<i>N</i>)copper(II)
_journal_coeditor_code PV2151
_journal_issue 5
_journal_name_full 'Acta Crystallographica Section E'
_journal_page_first m525
_journal_paper_doi 10.1107/S1600536809013427
_journal_volume 65
_journal_year 2009
_chemical_formula_iupac '[Cu (N C S)2 (C6 H8 N2)2]'
_chemical_formula_moiety 'C14 H16 Cu N6 S2'
_chemical_formula_sum 'C14 H16 Cu N6 S2'
_chemical_formula_weight 395.99
_chemical_name_systematic
;
Bis[2-(aminomethyl)pyridine-\k^2^<i>N</i>,<i>N</i>']bis(thiocyanato-
\k<i>N</i>)copper(II)
;
_space_group_IT_number 14
_symmetry_cell_setting monoclinic
_symmetry_space_group_name_Hall '-P 2ybc'
_symmetry_space_group_name_H-M 'P 1 21/c 1'
_atom_sites_solution_hydrogens geom
_atom_sites_solution_primary direct
_atom_sites_solution_secondary difmap
_audit_creation_method SHELXL-97
_cell_angle_alpha 90.00
_cell_angle_beta 91.872(3)
_cell_angle_gamma 90.00
_cell_formula_units_Z 2
_cell_length_a 9.1023(4)
_cell_length_b 9.1740(4)
_cell_length_c 9.6895(4)
_cell_measurement_reflns_used 3360
_cell_measurement_temperature 150(2)
_cell_measurement_theta_max 28.0
_cell_measurement_theta_min 3.1
_cell_volume 808.69(6)
_computing_cell_refinement 'SAINT (Bruker, 2004)'
_computing_data_collection 'APEX2 (Bruker, 2004)'
_computing_data_reduction 'SAINT (Bruker, 2004)'
_computing_molecular_graphics 'SHELXTL (Sheldrick, 2008)'
_computing_publication_material 'SHELXTL (Sheldrick, 2008)'
_computing_structure_refinement 'SHELXL97 (Sheldrick, 2008)'
_computing_structure_solution 'SHELXS97 (Sheldrick, 2008)'
_diffrn_ambient_temperature 150(2)
_diffrn_measured_fraction_theta_full 0.999
_diffrn_measured_fraction_theta_max 0.999
_diffrn_measurement_device_type 'Bruker SMART APEXII'
_diffrn_measurement_method \w
_diffrn_radiation_monochromator graphite
_diffrn_radiation_source 'fine-focus sealed tube'
_diffrn_radiation_type MoK\a
_diffrn_radiation_wavelength 0.71073
_diffrn_reflns_av_R_equivalents 0.0311
_diffrn_reflns_av_sigmaI/netI 0.0234
_diffrn_reflns_limit_h_max 12
_diffrn_reflns_limit_h_min -12
_diffrn_reflns_limit_k_max 12
_diffrn_reflns_limit_k_min -12
_diffrn_reflns_limit_l_max 12
_diffrn_reflns_limit_l_min -13
_diffrn_reflns_number 11419
_diffrn_reflns_theta_full 28.69
_diffrn_reflns_theta_max 28.69
_diffrn_reflns_theta_min 2.24
_diffrn_standards_decay_% 0
_diffrn_standards_interval_count 0
_diffrn_standards_interval_time 0
_diffrn_standards_number 0
_exptl_absorpt_coefficient_mu 1.616
_exptl_absorpt_correction_T_max 0.6026
_exptl_absorpt_correction_T_min 0.4974
_exptl_absorpt_correction_type multi-scan
_exptl_absorpt_process_details '(SADABS; Sheldrick, 2003)'
_exptl_crystal_colour blue
_exptl_crystal_density_diffrn 1.626
_exptl_crystal_density_method 'not measured'
_exptl_crystal_description plate
_exptl_crystal_F_000 406
_exptl_crystal_size_max 0.46
_exptl_crystal_size_mid 0.38
_exptl_crystal_size_min 0.31
_refine_diff_density_max 0.348
_refine_diff_density_min -0.397
_refine_ls_extinction_method none
_refine_ls_goodness_of_fit_ref 1.129
_refine_ls_hydrogen_treatment constr
_refine_ls_matrix_type full
_refine_ls_number_parameters 106
_refine_ls_number_reflns 2086
_refine_ls_number_restraints 0
_refine_ls_restrained_S_all 1.129
_refine_ls_R_factor_all 0.0286
_refine_ls_R_factor_gt 0.0230
_refine_ls_shift/su_max 0.000
_refine_ls_shift/su_mean 0.000
_refine_ls_structure_factor_coef Fsqd
_refine_ls_weighting_details 'calc w=1/[\s^2^(Fo^2^)+(0.0308P)^2^+0.2097P] where P=(Fo^2^+2Fc^2^)/3'
_refine_ls_weighting_scheme calc
_refine_ls_wR_factor_gt 0.0614
_refine_ls_wR_factor_ref 0.0630
_reflns_number_gt 1776
_reflns_number_total 2086
_reflns_threshold_expression I>2\s
_cod_data_source_file pv2151.cif
_cod_data_source_block I
_cod_original_sg_symbol_H-M 'P 21/c'
_cod_database_code 2221781
_cod_database_fobs_code 2221781

loop_
_symmetry_equiv_pos_as_xyz
'x, y, z'
'-x, y+1/2, -z+1/2'
'-x, -y, -z'
'x, -y-1/2, z-1/2'

loop_
_atom_site_type_symbol
_atom_site_label
_atom_site_fract_x
_atom_site_fract_y
_atom_site_fract_z
_atom_site_U_iso_or_equiv
_atom_site_adp_type
_atom_site_calc_flag
_atom_site_refinement_flags
_atom_site_occupancy
_atom_site_disorder_assembly
_atom_site_disorder_group
C C1 0.27555(16) 0.35413(16) 0.48964(15) 0.0151(3) Uani d . 1 . .
C C2 0.41671(16) 0.30420(16) 0.52349(17) 0.0187(3) Uani d . 1 . .
H H2 0.4607 0.2302 0.4701 0.022 Uiso calc R 1 . .
C C3 0.49184(16) 0.36421(17) 0.63614(17) 0.0199(3) Uani d . 1 . .
H H3 0.5878 0.3311 0.6618 0.024 Uiso calc R 1 . .
C C4 0.42557(17) 0.47314(17) 0.71109(17) 0.0190(3) Uani d . 1 . .
H H4 0.4759 0.5170 0.7878 0.023 Uiso calc R 1 . .
C C5 0.28491(17) 0.51688(16) 0.67232(16) 0.0170(3) Uani d . 1 . .
H H5 0.2395 0.5917 0.7236 0.020 Uiso calc R 1 . .
C C6 0.18680(17) 0.29582(17) 0.36793(16) 0.0188(3) Uani d . 1 . .
H H6A 0.2513 0.2813 0.2888 0.023 Uiso calc R 1 . .
H H6B 0.1435 0.2005 0.3918 0.023 Uiso calc R 1 . .
C C7 -0.15576(16) 0.17946(16) 0.52438(16) 0.0175(3) Uani d . 1 . .
Cu Cu1 0.0000 0.5000 0.5000 0.01369(8) Uani d S 1 . .
N N1 0.20991(13) 0.45719(14) 0.56437(13) 0.0142(2) Uani d . 1 . .
N N2 0.06857(13) 0.39999(14) 0.32960(13) 0.0161(3) Uani d . 1 . .
H H2A -0.0087 0.3513 0.2869 0.019 Uiso calc R 1 . .
H H2B 0.1030 0.4680 0.2688 0.019 Uiso calc R 1 . .
N N3 -0.08726(15) 0.26276(15) 0.58955(15) 0.0244(3) Uani d . 1 . .
S S1 -0.25589(5) 0.06047(5) 0.43612(4) 0.02601(11) Uani d . 1 . .

loop_
_atom_site_aniso_label
_atom_site_aniso_U_11
_atom_site_aniso_U_22
_atom_site_aniso_U_33
_atom_site_aniso_U_12
_atom_site_aniso_U_13
_atom_site_aniso_U_23
C1 0.0159(7) 0.0142(6) 0.0154(7) 0.0005(5) 0.0020(5) 0.0008(5)
C2 0.0166(7) 0.0171(7) 0.0225(8) 0.0036(6) 0.0032(6) 0.0011(6)
C3 0.0140(7) 0.0215(7) 0.0243(8) 0.0029(6) 0.0003(6) 0.0069(6)
C4 0.0167(7) 0.0224(8) 0.0177(8) -0.0027(6) -0.0030(6) 0.0016(6)
C5 0.0164(7) 0.0187(7) 0.0159(7) -0.0008(6) 0.0001(6) -0.0009(5)
C6 0.0187(7) 0.0201(7) 0.0176(8) 0.0052(6) -0.0015(6) -0.0049(6)
C7 0.0168(7) 0.0183(7) 0.0175(8) 0.0037(6) 0.0027(6) 0.0057(6)
Cu1 0.01194(13) 0.01631(13) 0.01273(14) 0.00240(9) -0.00107(9) -0.00347(9)
N1 0.0130(6) 0.0152(5) 0.0143(6) 0.0009(5) 0.0004(5) 0.0000(5)
N2 0.0154(6) 0.0190(6) 0.0140(6) 0.0017(5) -0.0006(5) -0.0019(5)
N3 0.0261(7) 0.0213(7) 0.0255(8) -0.0016(6) -0.0033(6) 0.0040(6)
S1 0.0235(2) 0.0293(2) 0.0251(2) -0.00253(17) -0.00159(16) -0.00652(17)

loop_
_atom_type_symbol
_atom_type_description
_atom_type_scat_dispersion_real
_atom_type_scat_dispersion_imag
_atom_type_scat_source
C C 0.0033 0.0016 'International Tables Vol C Tables 4.2.6.8 and 6.1.1.4'
H H 0.0000 0.0000 'International Tables Vol C Tables 4.2.6.8 and 6.1.1.4'
N N 0.0061 0.0033 'International Tables Vol C Tables 4.2.6.8 and 6.1.1.4'
S S 0.1246 0.1234 'International Tables Vol C Tables 4.2.6.8 and 6.1.1.4'
Cu Cu 0.3201 1.2651 'International Tables Vol C Tables 4.2.6.8 and 6.1.1.4'

loop_
_geom_angle_atom_site_label_1
_geom_angle_atom_site_label_2
_geom_angle_atom_site_label_3
_geom_angle_site_symmetry_1
_geom_angle_site_symmetry_3
_geom_angle
_geom_angle_publ_flag
N1 C1 C2 . . 121.85(14) ?
N1 C1 C6 . . 115.83(12) ?
C2 C1 C6 . . 122.32(13) ?
C3 C2 C1 . . 118.90(14) ?
C3 C2 H2 . . 120.5 ?
C1 C2 H2 . . 120.5 ?
C2 C3 C4 . . 119.23(14) ?
C2 C3 H3 . . 120.4 ?
C4 C3 H3 . . 120.4 ?
C5 C4 C3 . . 118.84(14) ?
C5 C4 H4 . . 120.6 ?
C3 C4 H4 . . 120.6 ?
N1 C5 C4 . . 122.33(14) ?
N1 C5 H5 . . 118.8 ?
C4 C5 H5 . . 118.8 ?
N2 C6 C1 . . 109.56(12) ?
N2 C6 H6A . . 109.8 ?
C1 C6 H6A . . 109.8 ?
N2 C6 H6B . . 109.8 ?
C1 C6 H6B . . 109.8 ?
H6A C6 H6B . . 108.2 ?
N3 C7 S1 . . 178.26(15) ?
N2 Cu1 N2 . 3_566 180.0 ?
N2 Cu1 N1 . . 81.33(5) ?
N2 Cu1 N1 3_566 . 98.67(5) ?
N2 Cu1 N1 . 3_566 98.67(5) ?
N2 Cu1 N1 3_566 3_566 81.33(5) ?
N1 Cu1 N1 . 3_566 180.0 ?
C1 N1 C5 . . 118.81(13) ?
C1 N1 Cu1 . . 113.68(10) ?
C5 N1 Cu1 . . 127.49(10) ?
C6 N2 Cu1 . . 109.43(9) ?
C6 N2 H2A . . 109.8 ?
Cu1 N2 H2A . . 109.8 ?
C6 N2 H2B . . 109.8 ?
Cu1 N2 H2B . . 109.8 ?
H2A N2 H2B . . 108.2 ?

loop_
_geom_bond_atom_site_label_1
_geom_bond_atom_site_label_2
_geom_bond_site_symmetry_2
_geom_bond_distance
_geom_bond_publ_flag
C1 N1 . 1.3430(19) ?
C1 C2 . 1.393(2) ?
C1 C6 . 1.506(2) ?
C2 C3 . 1.383(2) ?
C2 H2 . 0.9500 ?
C3 C4 . 1.385(2) ?
C3 H3 . 0.9500 ?
C4 C5 . 1.382(2) ?
C4 H4 . 0.9500 ?
C5 N1 . 1.3466(19) ?
C5 H5 . 0.9500 ?
C6 N2 . 1.4775(18) ?
C6 H6A . 0.9900 ?
C6 H6B . 0.9900 ?
C7 N3 . 1.160(2) ?
C7 S1 . 1.6440(16) ?
Cu1 N2 . 2.0062(12) ?
Cu1 N2 3_566 2.0062(12) ?
Cu1 N1 . 2.0288(12) ?
Cu1 N1 3_566 2.0288(12) ?
N2 H2A . 0.9200 ?
N2 H2B . 0.9200 ?

loop_
_geom_hbond_atom_site_label_D
_geom_hbond_atom_site_label_H
_geom_hbond_atom_site_label_A
_geom_hbond_site_symmetry_A
_geom_hbond_distance_DH
_geom_hbond_distance_HA
_geom_hbond_distance_DA
_geom_hbond_angle_DHA
N2 H2A N3 4_565 0.92 2.27 3.0717(19) 145
N2 H2B S1 2 0.92 2.60 3.4628(13) 156

loop_
_geom_torsion_atom_site_label_1
_geom_torsion_atom_site_label_2
_geom_torsion_atom_site_label_3
_geom_torsion_atom_site_label_4
_geom_torsion_site_symmetry_1
_geom_torsion_site_symmetry_2
_geom_torsion_site_symmetry_3
_geom_torsion_site_symmetry_4
_geom_torsion
_geom_torsion_publ_flag
N1 C1 C2 C3 . . . . -0.9(2) ?
C6 C1 C2 C3 . . . . 179.38(14) ?
C1 C2 C3 C4 . . . . -0.7(2) ?
C2 C3 C4 C5 . . . . 1.1(2) ?
C3 C4 C5 N1 . . . . 0.1(2) ?
N1 C1 C6 N2 . . . . 19.63(18) ?
C2 C1 C6 N2 . . . . -160.67(14) ?
C2 C1 N1 C5 . . . . 2.2(2) ?
C6 C1 N1 C5 . . . . -178.14(13) ?
C2 C1 N1 Cu1 . . . . -176.18(11) ?
C6 C1 N1 Cu1 . . . . 3.52(16) ?
C4 C5 N1 C1 . . . . -1.7(2) ?
C4 C5 N1 Cu1 . . . . 176.34(11) ?
N2 Cu1 N1 C1 . . . . -17.99(10) ?
N2 Cu1 N1 C1 3_566 . . . 162.01(10) ?
N2 Cu1 N1 C5 . . . . 163.84(13) ?
N2 Cu1 N1 C5 3_566 . . . -16.16(13) ?
C1 C6 N2 Cu1 . . . . -33.03(14) ?
N1 Cu1 N2 C6 . . . . 27.99(10) ?
N1 Cu1 N2 C6 3_566 . . . -152.01(10) ?
